data_4345410
loop_
_publ_author_name
'Egalahewa, Sathsara'
'Albayer, Mohammad'
'Aprile, Antonino'
'Dutton, Jason L.'

_publ_section_title
;
 Diverse Reactions of Thiophenes, Selenophenes, and Tellurophenes with
 Strongly Oxidizing I(III) PhI(L)2 Reagents.
;
_journal_issue 3
_journal_name_full 'Inorganic chemistry'
_journal_page_first 1282
_journal_page_last 1288
_journal_paper_doi 10.1021/acs.inorgchem.6b02386
_journal_volume 56
_journal_year 2017
_chemical_formula_sum 'C40 H28 F6 N2 O6 S3'
_chemical_formula_weight 842.82
_chemical_name_systematic
; 
 ? 
;
_space_group_IT_number 2
_symmetry_cell_setting triclinic
_symmetry_space_group_name_Hall '-P 1'
_symmetry_space_group_name_H-M 'P -1'
_atom_sites_solution_hydrogens geom
_atom_sites_solution_primary direct
_atom_sites_solution_secondary difmap
_audit_creation_method SHELXL-97
_cell_angle_alpha 95.760(5)
_cell_angle_beta 99.148(5)
_cell_angle_gamma 90.390(6)
_cell_formula_units_Z 2
_cell_length_a 8.4810(6)
_cell_length_b 10.4383(8)
_cell_length_c 20.7225(9)
_cell_measurement_reflns_used 5865
_cell_measurement_temperature 123(2)
_cell_measurement_theta_max 77.3380
_cell_measurement_theta_min 4.3050
_cell_volume 1801.5(2)
_computing_cell_refinement 'CrysAlisPro, Agilent Technologies'
_computing_data_collection 'CrysAlisPro, Agilent Technologies'
_computing_data_reduction 'CrysAlisPro, Agilent Technologies'
_computing_molecular_graphics SHELXP
_computing_publication_material SHELXP
_computing_structure_refinement 'SHELXL-97 (Sheldrick, 2008)'
_computing_structure_solution 'SHELXS-97 (Sheldrick, 2008)'
_diffrn_ambient_temperature 123(2)
_diffrn_measured_fraction_theta_full 0.999
_diffrn_measured_fraction_theta_max 0.999
_diffrn_measurement_device_type 'Xcalibur, Atlas, Gemini'
_diffrn_measurement_method '\w scans'
_diffrn_radiation_monochromator graphite
_diffrn_radiation_source 'fine-focus sealed tube'
_diffrn_radiation_type CuK\a
_diffrn_radiation_wavelength 1.54184
_diffrn_reflns_av_R_equivalents 0.0804
_diffrn_reflns_av_sigmaI/netI 0.0769
_diffrn_reflns_limit_h_max 10
_diffrn_reflns_limit_h_min -10
_diffrn_reflns_limit_k_max 10
_diffrn_reflns_limit_k_min -12
_diffrn_reflns_limit_l_max 24
_diffrn_reflns_limit_l_min -19
_diffrn_reflns_number 13968
_diffrn_reflns_theta_full 66.59
_diffrn_reflns_theta_max 66.59
_diffrn_reflns_theta_min 4.26
_exptl_absorpt_coefficient_mu 2.629
_exptl_absorpt_correction_T_max 0.7432
_exptl_absorpt_correction_T_min 0.3841
_exptl_absorpt_correction_type multi-scan
_exptl_absorpt_process_details 'CrysAlisPro, Agilent Technologies'
_exptl_crystal_colour yellow
_exptl_crystal_density_diffrn 1.554
_exptl_crystal_density_method 'not measured'
_exptl_crystal_description needle
_exptl_crystal_F_000 864
_exptl_crystal_size_max 0.45
_exptl_crystal_size_mid 0.15
_exptl_crystal_size_min 0.12
_refine_diff_density_max 1.775
_refine_diff_density_min -0.683
_refine_diff_density_rms 0.181
_refine_ls_extinction_method none
_refine_ls_goodness_of_fit_ref 1.092
_refine_ls_hydrogen_treatment constr
_refine_ls_matrix_type full
_refine_ls_number_parameters 514
_refine_ls_number_reflns 6350
_refine_ls_number_restraints 0
_refine_ls_restrained_S_all 1.092
_refine_ls_R_factor_all 0.1433
_refine_ls_R_factor_gt 0.1329
_refine_ls_shift/su_max 0.000
_refine_ls_shift/su_mean 0.000
_refine_ls_structure_factor_coef Fsqd
_refine_ls_weighting_details 'calc w=1/[\s^2^(Fo^2^)+(0.1317P)^2^+29.9860P] where P=(Fo^2^+2Fc^2^)/3'
_refine_ls_weighting_scheme calc
_refine_ls_wR_factor_gt 0.3511
_refine_ls_wR_factor_ref 0.3575
_reflns_number_gt 5379
_reflns_number_total 6350
_reflns_threshold_expression >2sigma(I)
_cod_data_source_file ic6b02386_si_002.cif
_cod_data_source_block 19
_cod_original_sg_symbol_H-M P-1
_cod_database_code 4345410

loop_
_symmetry_equiv_pos_as_xyz
'x, y, z'
'-x, -y, -z'

loop_
_atom_site_label
_atom_site_type_symbol
_atom_site_fract_x
_atom_site_fract_y
_atom_site_fract_z
_atom_site_U_iso_or_equiv
_atom_site_adp_type
_atom_site_occupancy
_atom_site_symmetry_multiplicity
_atom_site_calc_flag
_atom_site_refinement_flags
S1 S 0.2500(2) 0.37071(18) 0.50233(9) 0.0225(5) Uani 1 1 d .
S3 S 0.1262(3) 0.3369(2) 0.89713(10) 0.0278(5) Uani 1 1 d .
S2 S 0.4606(3) 0.1111(2) 0.17325(10) 0.0316(6) Uani 1 1 d .
F73 F 0.3072(7) 0.0239(6) 0.0570(3) 0.0415(14) Uani 1 1 d .
F72 F 0.5585(7) -0.0134(6) 0.0712(3) 0.0431(14) Uani 1 1 d .
F71 F 0.4793(9) 0.1775(6) 0.0560(3) 0.0474(16) Uani 1 1 d .
F83 F -0.0863(8) 0.1598(6) 0.8398(3) 0.0516(16) Uani 1 1 d .
O73 O 0.3228(8) 0.1897(6) 0.1758(3) 0.0360(15) Uani 1 1 d .
O83 O 0.2297(8) 0.4194(7) 0.8697(3) 0.0389(16) Uani 1 1 d .
O82 O 0.2031(10) 0.2424(7) 0.9355(3) 0.0437(17) Uani 1 1 d .
O72 O 0.6120(9) 0.1799(7) 0.1915(3) 0.0396(16) Uani 1 1 d .
N2 N -0.0133(9) 0.2544(7) 0.1768(3) 0.0243(15) Uani 1 1 d .
N1 N 0.5464(8) 0.4260(7) 0.8281(3) 0.0244(15) Uani 1 1 d .
O81 O 0.0016(9) 0.4041(7) 0.9252(4) 0.0438(18) Uani 1 1 d .
F82 F -0.0679(12) 0.3226(7) 0.7863(4) 0.081(3) Uani 1 1 d .
O71 O 0.4485(11) -0.0109(7) 0.1963(3) 0.050(2) Uani 1 1 d .
F81 F 0.1127(11) 0.1749(7) 0.7913(3) 0.070(2) Uani 1 1 d .
C41 C 0.3746(10) 0.4746(7) 0.6289(4) 0.0188(16) Uani 1 1 d .
C14 C 0.3065(10) 0.4997(8) 0.5608(4) 0.0209(16) Uani 1 1 d .
C43 C 0.3829(10) 0.3471(8) 0.7219(4) 0.0215(16) Uani 1 1 d .
H00K H 0.3480 0.2748 0.7407 0.026 Uiso 1 1 calc R
C11 C 0.1906(10) 0.4696(8) 0.4408(4) 0.0210(16) Uani 1 1 d .
C46 C 0.4880(10) 0.5580(8) 0.6672(4) 0.0229(17) Uani 1 1 d .
H00M H 0.5258 0.6295 0.6485 0.028 Uiso 1 1 calc R
C51 C 0.1276(10) 0.4094(8) 0.3739(4) 0.0224(17) Uani 1 1 d .
C42 C 0.3257(10) 0.3659(8) 0.6570(4) 0.0230(17) Uani 1 1 d .
H00O H 0.2524 0.3048 0.6311 0.028 Uiso 1 1 calc R
C12 C 0.2154(10) 0.5995(8) 0.4657(4) 0.0222(17) Uani 1 1 d .
C22 C 0.0716(10) 0.8019(8) 0.4489(4) 0.0245(17) Uani 1 1 d .
H22A H 0.0258 0.7914 0.4870 0.029 Uiso 1 1 calc R
C57 C 0.0232(10) 0.3024(8) 0.2456(4) 0.0231(17) Uani 1 1 d .
C32 C 0.2542(11) 0.7851(8) 0.6272(4) 0.0257(18) Uani 1 1 d .
H00S H 0.1811 0.7308 0.6426 0.031 Uiso 1 1 calc R
C52 C 0.1748(10) 0.2889(8) 0.3524(4) 0.0222(17) Uani 1 1 d .
H00T H 0.2426 0.2418 0.3821 0.027 Uiso 1 1 calc R
C61 C 0.5713(11) 0.3071(8) 0.8490(4) 0.0282(19) Uani 1 1 d .
H00U H 0.5548 0.2313 0.8191 0.034 Uiso 1 1 calc R
C13 C 0.2805(10) 0.6144(8) 0.5344(4) 0.0230(17) Uani 1 1 d .
C55 C -0.0319(10) 0.4211(8) 0.2669(4) 0.0215(16) Uani 1 1 d .
H00W H -0.1045 0.4660 0.2379 0.026 Uiso 1 1 calc R
C56 C 0.0198(10) 0.4741(8) 0.3311(4) 0.0246(17) Uani 1 1 d .
H00X H -0.0186 0.5553 0.3460 0.030 Uiso 1 1 calc R
C21 C 0.1766(10) 0.7102(8) 0.4281(4) 0.0248(17) Uani 1 1 d .
C45 C 0.5476(10) 0.5407(8) 0.7314(4) 0.0224(17) Uani 1 1 d .
H00Z H 0.6254 0.5992 0.7566 0.027 Uiso 1 1 calc R
C36 C 0.4238(10) 0.8285(8) 0.5491(4) 0.0232(17) Uani 1 1 d .
H36A H 0.4674 0.8028 0.5105 0.028 Uiso 1 1 calc R
C26 C 0.2499(11) 0.7300(8) 0.3725(4) 0.0264(18) Uani 1 1 d .
H011 H 0.3240 0.6703 0.3579 0.032 Uiso 1 1 calc R
C64 C 0.6256(11) 0.5282(9) 0.9366(4) 0.0294(19) Uani 1 1 d .
H012 H 0.6465 0.6044 0.9659 0.035 Uiso 1 1 calc R
C76 C -0.0609(11) 0.1303(8) 0.1597(4) 0.0273(18) Uani 1 1 d .
H013 H -0.0762 0.0768 0.1928 0.033 Uiso 1 1 calc R
C63 C 0.6506(11) 0.4089(9) 0.9589(4) 0.031(2) Uani 1 1 d .
H014 H 0.6877 0.4026 1.0042 0.037 Uiso 1 1 calc R
C75 C -0.0874(11) 0.0807(9) 0.0945(4) 0.0290(19) Uani 1 1 d .
H015 H -0.1252 -0.0055 0.0821 0.035 Uiso 1 1 calc R
C72 C 0.0093(11) 0.3309(9) 0.1312(4) 0.0293(19) Uani 1 1 d .
H016 H 0.0419 0.4182 0.1443 0.035 Uiso 1 1 calc R
C31 C 0.3206(10) 0.7440(8) 0.5706(4) 0.0226(17) Uani 1 1 d .
C35 C 0.4648(11) 0.9483(9) 0.5821(4) 0.0300(19) Uani 1 1 d .
H018 H 0.5355 1.0041 0.5663 0.036 Uiso 1 1 calc R
C44 C 0.4923(10) 0.4363(8) 0.7588(4) 0.0214(16) Uani 1 1 d .
C74 C -0.0576(12) 0.1598(9) 0.0476(4) 0.030(2) Uani 1 1 d .
H01A H -0.0677 0.1263 0.0028 0.036 Uiso 1 1 calc R
C25 C 0.2107(11) 0.8385(10) 0.3401(4) 0.033(2) Uani 1 1 d .
H01B H 0.2589 0.8524 0.3030 0.039 Uiso 1 1 calc R
C33 C 0.2973(11) 0.9067(8) 0.6603(4) 0.0286(19) Uani 1 1 d .
H01C H 0.2530 0.9343 0.6985 0.034 Uiso 1 1 calc R
C65 C 0.5694(11) 0.5350(8) 0.8703(4) 0.0272(18) Uani 1 1 d .
H01D H 0.5471 0.6163 0.8544 0.033 Uiso 1 1 calc R
C53 C 0.1254(10) 0.2340(8) 0.2880(4) 0.0241(17) Uani 1 1 d .
H01E H 0.1610 0.1516 0.2736 0.029 Uiso 1 1 calc R
C24 C 0.1064(12) 0.9244(9) 0.3599(5) 0.035(2) Uani 1 1 d .
H01F H 0.0822 0.9972 0.3364 0.042 Uiso 1 1 calc R
C73 C -0.0134(12) 0.2867(9) 0.0661(4) 0.031(2) Uani 1 1 d .
H01G H 0.0012 0.3427 0.0341 0.038 Uiso 1 1 calc R
C34 C 0.4013(12) 0.9868(9) 0.6390(4) 0.033(2) Uani 1 1 d .
H01H H 0.4305 1.0683 0.6627 0.040 Uiso 1 1 calc R
C81 C 0.0168(13) 0.2444(8) 0.8251(4) 0.036(2) Uani 1 1 d .
C62 C 0.6224(12) 0.3008(9) 0.9167(4) 0.033(2) Uani 1 1 d .
H01J H 0.6374 0.2191 0.9330 0.040 Uiso 1 1 calc R
C23 C 0.0326(12) 0.9088(9) 0.4146(5) 0.033(2) Uani 1 1 d .
H01K H -0.0419 0.9694 0.4280 0.040 Uiso 1 1 calc R
C71 C 0.4463(14) 0.0717(9) 0.0836(5) 0.038(2) Uani 1 1 d .

loop_
_atom_site_aniso_label
_atom_site_aniso_U_11
_atom_site_aniso_U_22
_atom_site_aniso_U_33
_atom_site_aniso_U_23
_atom_site_aniso_U_13
_atom_site_aniso_U_12
S1 0.0347(11) 0.0172(10) 0.0158(9) 0.0040(7) 0.0037(8) -0.0006(8)
S3 0.0411(12) 0.0247(11) 0.0185(10) 0.0041(8) 0.0059(8) 0.0000(9)
S2 0.0440(13) 0.0287(12) 0.0228(11) 0.0015(8) 0.0078(9) 0.0004(9)
F73 0.046(3) 0.042(3) 0.032(3) -0.004(2) -0.004(2) 0.003(3)
F72 0.054(4) 0.041(3) 0.036(3) -0.004(2) 0.016(3) 0.011(3)
F71 0.085(5) 0.034(3) 0.028(3) 0.007(2) 0.019(3) 0.003(3)
F83 0.059(4) 0.035(3) 0.058(4) 0.010(3) -0.003(3) -0.010(3)
O73 0.044(4) 0.030(3) 0.035(4) 0.000(3) 0.011(3) 0.002(3)
O83 0.041(4) 0.037(4) 0.041(4) 0.002(3) 0.015(3) -0.004(3)
O82 0.062(5) 0.034(4) 0.033(4) 0.003(3) -0.002(3) -0.001(3)
O72 0.049(4) 0.037(4) 0.029(3) -0.003(3) -0.001(3) -0.002(3)
N2 0.033(4) 0.024(4) 0.017(3) 0.004(3) 0.005(3) -0.001(3)
N1 0.029(4) 0.032(4) 0.014(3) 0.006(3) 0.006(3) 0.002(3)
O81 0.056(4) 0.038(4) 0.046(4) 0.013(3) 0.030(4) 0.006(3)
F82 0.134(8) 0.042(4) 0.050(4) 0.022(3) -0.043(5) -0.025(4)
O71 0.086(6) 0.032(4) 0.028(4) 0.001(3) 0.002(4) 0.006(4)
F81 0.106(6) 0.062(5) 0.045(4) -0.020(3) 0.040(4) -0.022(4)
C41 0.029(4) 0.019(4) 0.012(3) 0.006(3) 0.008(3) 0.005(3)
C14 0.027(4) 0.017(4) 0.020(4) 0.004(3) 0.003(3) -0.002(3)
C43 0.031(4) 0.017(4) 0.019(4) 0.007(3) 0.008(3) 0.000(3)
C11 0.027(4) 0.017(4) 0.020(4) 0.004(3) 0.009(3) 0.001(3)
C46 0.035(4) 0.017(4) 0.020(4) 0.010(3) 0.010(3) 0.002(3)
C51 0.028(4) 0.021(4) 0.020(4) 0.008(3) 0.009(3) -0.003(3)
C42 0.030(4) 0.019(4) 0.020(4) 0.004(3) 0.003(3) 0.003(3)
C12 0.025(4) 0.022(4) 0.018(4) -0.002(3) 0.003(3) -0.005(3)
C22 0.035(5) 0.019(4) 0.021(4) 0.005(3) 0.005(3) -0.002(3)
C57 0.034(4) 0.021(4) 0.015(4) 0.005(3) 0.005(3) -0.007(3)
C32 0.033(4) 0.023(4) 0.022(4) 0.004(3) 0.007(3) 0.000(3)
C52 0.026(4) 0.026(4) 0.014(4) 0.010(3) -0.002(3) -0.001(3)
C61 0.035(5) 0.021(4) 0.032(5) 0.006(4) 0.013(4) 0.000(3)
C13 0.023(4) 0.024(4) 0.023(4) 0.007(3) 0.006(3) 0.000(3)
C55 0.032(4) 0.017(4) 0.016(4) 0.008(3) 0.001(3) -0.002(3)
C56 0.033(4) 0.019(4) 0.022(4) 0.001(3) 0.007(3) -0.003(3)
C21 0.030(4) 0.027(4) 0.018(4) 0.003(3) 0.003(3) -0.005(3)
C45 0.032(4) 0.021(4) 0.015(4) 0.004(3) 0.004(3) -0.002(3)
C36 0.034(4) 0.022(4) 0.016(4) 0.007(3) 0.005(3) 0.002(3)
C26 0.040(5) 0.022(4) 0.016(4) 0.000(3) 0.006(3) -0.006(4)
C64 0.045(5) 0.027(5) 0.017(4) 0.005(3) 0.005(4) 0.006(4)
C76 0.042(5) 0.026(4) 0.017(4) 0.009(3) 0.010(4) 0.000(4)
C63 0.038(5) 0.041(5) 0.015(4) 0.012(4) 0.004(3) 0.001(4)
C75 0.039(5) 0.023(4) 0.020(4) -0.006(3) -0.005(4) 0.001(4)
C72 0.031(5) 0.036(5) 0.022(4) 0.005(4) 0.009(3) 0.007(4)
C31 0.032(4) 0.024(4) 0.012(4) 0.005(3) 0.004(3) 0.006(3)
C35 0.036(5) 0.030(5) 0.025(4) 0.010(4) 0.002(4) 0.000(4)
C44 0.031(4) 0.022(4) 0.013(4) 0.007(3) 0.006(3) 0.006(3)
C74 0.045(5) 0.027(5) 0.022(4) 0.006(3) 0.010(4) 0.012(4)
C25 0.039(5) 0.043(6) 0.016(4) 0.011(4) 0.000(4) -0.011(4)
C33 0.040(5) 0.026(4) 0.020(4) 0.003(3) 0.006(4) 0.009(4)
C65 0.038(5) 0.021(4) 0.023(4) 0.008(3) 0.003(4) 0.004(4)
C53 0.034(4) 0.023(4) 0.019(4) 0.008(3) 0.014(3) 0.001(3)
C24 0.052(6) 0.023(4) 0.028(5) 0.015(4) -0.005(4) -0.005(4)
C73 0.044(5) 0.033(5) 0.019(4) 0.007(4) 0.008(4) 0.004(4)
C34 0.045(5) 0.024(4) 0.027(5) -0.007(4) 0.000(4) -0.005(4)
C81 0.065(7) 0.018(4) 0.023(4) 0.004(3) 0.003(4) -0.006(4)
C62 0.043(5) 0.035(5) 0.024(4) 0.019(4) 0.005(4) 0.010(4)
C23 0.040(5) 0.025(5) 0.032(5) 0.006(4) 0.000(4) 0.003(4)
C71 0.059(7) 0.027(5) 0.028(5) -0.002(4) 0.007(4) 0.004(4)

loop_
_atom_type_symbol
_atom_type_description
_atom_type_scat_dispersion_real
_atom_type_scat_dispersion_imag
_atom_type_scat_source
C C 0.0181 0.0091 'International Tables Vol C Tables 4.2.6.8 and 6.1.1.4'
H H 0.0000 0.0000 'International Tables Vol C Tables 4.2.6.8 and 6.1.1.4'
N N 0.0311 0.0180 'International Tables Vol C Tables 4.2.6.8 and 6.1.1.4'
O O 0.0492 0.0322 'International Tables Vol C Tables 4.2.6.8 and 6.1.1.4'
F F 0.0727 0.0534 'International Tables Vol C Tables 4.2.6.8 and 6.1.1.4'
S S 0.3331 0.5567 'International Tables Vol C Tables 4.2.6.8 and 6.1.1.4'

loop_
_geom_angle_atom_site_label_1
_geom_angle_atom_site_label_2
_geom_angle_atom_site_label_3
_geom_angle
C14 S1 C11 92.9(4)
O82 S3 O81 114.5(4)
O82 S3 O83 116.1(5)
O81 S3 O83 113.8(4)
O82 S3 C81 104.4(4)
O81 S3 C81 102.7(5)
O83 S3 C81 103.0(4)
O71 S2 O73 114.8(5)
O71 S2 O72 117.2(5)
O73 S2 O72 114.7(4)
O71 S2 C71 103.1(4)
O73 S2 C71 100.5(4)
O72 S2 C71 103.3(5)
C72 N2 C76 120.8(7)
C72 N2 C57 119.6(7)
C76 N2 C57 119.5(7)
C65 N1 C61 121.9(7)
C65 N1 C44 119.1(7)
C61 N1 C44 119.0(7)
C46 C41 C42 117.7(7)
C46 C41 C14 120.7(7)
C42 C41 C14 121.5(7)
C13 C14 C41 129.7(7)
C13 C14 S1 111.2(6)
C41 C14 S1 119.1(6)
C42 C43 C44 118.7(7)
C42 C43 H00K 120.7
C44 C43 H00K 120.7
C12 C11 C51 131.1(7)
C12 C11 S1 110.2(6)
C51 C11 S1 118.7(6)
C45 C46 C41 122.1(7)
C45 C46 H00M 119.0
C41 C46 H00M 119.0
C52 C51 C56 118.6(7)
C52 C51 C11 120.7(7)
C56 C51 C11 120.7(7)
C43 C42 C41 121.1(8)
C43 C42 H00O 119.4
C41 C42 H00O 119.4
C11 C12 C13 112.3(7)
C11 C12 C21 125.4(7)
C13 C12 C21 122.3(7)
C21 C22 C23 121.2(8)
C21 C22 H22A 119.4
C23 C22 H22A 119.4
C55 C57 C53 120.8(7)
C55 C57 N2 119.6(7)
C53 C57 N2 119.3(7)
C33 C32 C31 119.2(8)
C33 C32 H00S 120.4
C31 C32 H00S 120.4
C51 C52 C53 121.6(7)
C51 C52 H00T 119.2
C53 C52 H00T 119.2
N1 C61 C62 117.4(8)
N1 C61 H00U 121.3
C62 C61 H00U 121.3
C14 C13 C12 113.4(8)
C14 C13 C31 125.2(7)
C12 C13 C31 121.4(7)
C57 C55 C56 119.5(7)
C57 C55 H00W 120.3
C56 C55 H00W 120.3
C55 C56 C51 120.7(8)
C55 C56 H00X 119.6
C51 C56 H00X 119.6
C22 C21 C26 118.9(8)
C22 C21 C12 119.5(7)
C26 C21 C12 121.5(8)
C46 C45 C44 119.0(8)
C46 C45 H00Z 120.5
C44 C45 H00Z 120.5
C35 C36 C31 122.0(8)
C35 C36 H36A 119.0
C31 C36 H36A 119.0
C25 C26 C21 118.6(9)
C25 C26 H011 120.7
C21 C26 H011 120.7
C63 C64 C65 118.8(8)
C63 C64 H012 120.6
C65 C64 H012 120.6
N2 C76 C75 120.3(8)
N2 C76 H013 119.8
C75 C76 H013 119.8
C62 C63 C64 120.3(8)
C62 C63 H014 119.8
C64 C63 H014 119.8
C76 C75 C74 118.4(8)
C76 C75 H015 120.8
C74 C75 H015 120.8
N2 C72 C73 121.4(9)
N2 C72 H016 119.3
C73 C72 H016 119.3
C36 C31 C32 118.1(8)
C36 C31 C13 120.8(7)
C32 C31 C13 121.1(8)
C36 C35 C34 119.3(8)
C36 C35 H018 120.3
C34 C35 H018 120.3
C45 C44 C43 121.2(7)
C45 C44 N1 118.1(7)
C43 C44 N1 120.6(7)
C73 C74 C75 119.9(8)
C73 C74 H01A 120.0
C75 C74 H01A 120.0
C24 C25 C26 121.8(8)
C24 C25 H01B 119.1
C26 C25 H01B 119.1
C34 C33 C32 121.6(8)
C34 C33 H01C 119.2
C32 C33 H01C 119.2
N1 C65 C64 120.2(8)
N1 C65 H01D 119.9
C64 C65 H01D 119.9
C57 C53 C52 118.7(8)
C57 C53 H01E 120.7
C52 C53 H01E 120.7
C25 C24 C23 121.3(8)
C25 C24 H01F 119.3
C23 C24 H01F 119.3
C72 C73 C74 119.0(8)
C72 C73 H01G 120.5
C74 C73 H01G 120.5
C33 C34 C35 119.7(8)
C33 C34 H01H 120.2
C35 C34 H01H 120.2
F81 C81 F83 105.1(8)
F81 C81 F82 109.7(9)
F83 C81 F82 106.7(9)
F81 C81 S3 112.1(8)
F83 C81 S3 112.8(6)
F82 C81 S3 110.2(6)
C63 C62 C61 121.2(8)
C63 C62 H01J 119.4
C61 C62 H01J 119.4
C22 C23 C24 118.2(9)
C22 C23 H01K 120.9
C24 C23 H01K 120.9
F73 C71 F71 110.4(8)
F73 C71 F72 109.1(8)
F71 C71 F72 106.1(8)
F73 C71 S2 112.0(7)
F71 C71 S2 109.6(6)
F72 C71 S2 109.5(7)

loop_
_geom_bond_atom_site_label_1
_geom_bond_atom_site_label_2
_geom_bond_distance
S1 C14 1.729(8)
S1 C11 1.736(8)
S3 O82 1.425(7)
S3 O81 1.440(7)
S3 O83 1.442(7)
S3 C81 1.811(9)
S2 O71 1.414(8)
S2 O73 1.438(7)
S2 O72 1.444(7)
S2 C71 1.846(10)
F73 C71 1.294(12)
F72 C71 1.343(12)
F71 C71 1.341(12)
F83 C81 1.329(12)
N2 C72 1.332(11)
N2 C76 1.350(11)
N2 C57 1.446(10)
N1 C65 1.356(11)
N1 C61 1.362(11)
N1 C44 1.452(10)
F82 C81 1.337(12)
F81 C81 1.329(13)
C41 C46 1.386(12)
C41 C42 1.415(11)
C41 C14 1.487(11)
C14 C13 1.371(11)
C43 C42 1.389(11)
C43 C44 1.390(12)
C43 H00K 0.9500
C11 C12 1.403(11)
C11 C51 1.478(11)
C46 C45 1.376(11)
C46 H00M 0.9500
C51 C52 1.376(12)
C51 C56 1.397(12)
C42 H00O 0.9500
C12 C13 1.435(11)
C12 C21 1.469(12)
C22 C21 1.394(12)
C22 C23 1.396(12)
C22 H22A 0.9500
C57 C55 1.383(12)
C57 C53 1.388(12)
C32 C33 1.398(12)
C32 C31 1.409(11)
C32 H00S 0.9500
C52 C53 1.397(12)
C52 H00T 0.9500
C61 C62 1.410(13)
C61 H00U 0.9500
C13 C31 1.489(12)
C55 C56 1.390(12)
C55 H00W 0.9500
C56 H00X 0.9500
C21 C26 1.425(12)
C45 C44 1.390(11)
C45 H00Z 0.9500
C36 C35 1.378(12)
C36 C31 1.391(12)
C36 H36A 0.9500
C26 C25 1.390(13)
C26 H011 0.9500
C64 C63 1.377(13)
C64 C65 1.390(12)
C64 H012 0.9500
C76 C75 1.381(12)
C76 H013 0.9500
C63 C62 1.351(14)
C63 H014 0.9500
C75 C74 1.388(13)
C75 H015 0.9500
C72 C73 1.364(12)
C72 H016 0.9500
C35 C34 1.396(13)
C35 H018 0.9500
C74 C73 1.373(13)
C74 H01A 0.9500
C25 C24 1.344(15)
C25 H01B 0.9500
C33 C34 1.364(14)
C33 H01C 0.9500
C65 H01D 0.9500
C53 H01E 0.9500
C24 C23 1.402(14)
C24 H01F 0.9500
C73 H01G 0.9500
C34 H01H 0.9500
C62 H01J 0.9500
C23 H01K 0.9500

loop_
_geom_torsion_atom_site_label_1
_geom_torsion_atom_site_label_2
_geom_torsion_atom_site_label_3
_geom_torsion_atom_site_label_4
_geom_torsion
C46 C41 C14 C13 -31.1(13)
C42 C41 C14 C13 148.5(9)
C46 C41 C14 S1 148.1(7)
C42 C41 C14 S1 -32.3(10)
C11 S1 C14 C13 0.2(7)
C11 S1 C14 C41 -179.1(7)
C14 S1 C11 C12 0.2(6)
C14 S1 C11 C51 179.5(7)
C42 C41 C46 C45 -2.7(12)
C14 C41 C46 C45 176.9(8)
C12 C11 C51 C52 151.4(9)
S1 C11 C51 C52 -27.7(10)
C12 C11 C51 C56 -28.1(13)
S1 C11 C51 C56 152.8(6)
C44 C43 C42 C41 -1.2(12)
C46 C41 C42 C43 3.4(12)
C14 C41 C42 C43 -176.2(8)
C51 C11 C12 C13 -179.7(8)
S1 C11 C12 C13 -0.5(9)
C51 C11 C12 C21 1.9(14)
S1 C11 C12 C21 -178.9(7)
C72 N2 C57 C55 47.9(11)
C76 N2 C57 C55 -136.0(8)
C72 N2 C57 C53 -126.1(9)
C76 N2 C57 C53 50.0(11)
C56 C51 C52 C53 4.0(12)
C11 C51 C52 C53 -175.5(7)
C65 N1 C61 C62 0.0(13)
C44 N1 C61 C62 -179.5(8)
C41 C14 C13 C12 178.7(8)
S1 C14 C13 C12 -0.6(9)
C41 C14 C13 C31 1.3(14)
S1 C14 C13 C31 -178.0(7)
C11 C12 C13 C14 0.7(10)
C21 C12 C13 C14 179.2(8)
C11 C12 C13 C31 178.2(7)
C21 C12 C13 C31 -3.3(12)
C53 C57 C55 C56 2.0(12)
N2 C57 C55 C56 -172.0(7)
C57 C55 C56 C51 0.6(12)
C52 C51 C56 C55 -3.6(12)
C11 C51 C56 C55 175.9(7)
C23 C22 C21 C26 2.7(13)
C23 C22 C21 C12 179.6(8)
C11 C12 C21 C22 121.8(9)
C13 C12 C21 C22 -56.4(11)
C11 C12 C21 C26 -61.4(12)
C13 C12 C21 C26 120.4(9)
C41 C46 C45 C44 -0.1(13)
C22 C21 C26 C25 -1.6(12)
C12 C21 C26 C25 -178.4(8)
C72 N2 C76 C75 -0.2(13)
C57 N2 C76 C75 -176.3(8)
C65 C64 C63 C62 0.8(14)
N2 C76 C75 C74 2.7(14)
C76 N2 C72 C73 -0.5(13)
C57 N2 C72 C73 175.5(8)
C35 C36 C31 C32 1.5(12)
C35 C36 C31 C13 -179.1(8)
C33 C32 C31 C36 -1.6(12)
C33 C32 C31 C13 178.9(8)
C14 C13 C31 C36 121.6(9)
C12 C13 C31 C36 -55.6(11)
C14 C13 C31 C32 -59.0(12)
C12 C13 C31 C32 123.8(9)
C31 C36 C35 C34 0.1(13)
C46 C45 C44 C43 2.4(12)
C46 C45 C44 N1 -174.8(7)
C42 C43 C44 C45 -1.7(12)
C42 C43 C44 N1 175.4(7)
C65 N1 C44 C45 35.5(11)
C61 N1 C44 C45 -145.0(8)
C65 N1 C44 C43 -141.7(8)
C61 N1 C44 C43 37.8(11)
C76 C75 C74 C73 -4.4(14)
C21 C26 C25 C24 0.1(13)
C31 C32 C33 C34 0.3(13)
C61 N1 C65 C64 2.4(13)
C44 N1 C65 C64 -178.1(8)
C63 C64 C65 N1 -2.8(14)
C55 C57 C53 C52 -1.6(12)
N2 C57 C53 C52 172.4(7)
C51 C52 C53 C57 -1.5(12)
C26 C25 C24 C23 0.3(15)
N2 C72 C73 C74 -1.2(14)
C75 C74 C73 C72 3.7(14)
C32 C33 C34 C35 1.2(14)
C36 C35 C34 C33 -1.4(14)
O82 S3 C81 F81 -60.7(8)
O81 S3 C81 F81 179.5(7)
O83 S3 C81 F81 61.0(7)
O82 S3 C81 F83 57.7(9)
O81 S3 C81 F83 -62.1(8)
O83 S3 C81 F83 179.4(7)
O82 S3 C81 F82 176.8(8)
O81 S3 C81 F82 57.0(9)
O83 S3 C81 F82 -61.5(9)
C64 C63 C62 C61 1.7(15)
N1 C61 C62 C63 -2.1(14)
C21 C22 C23 C24 -2.3(13)
C25 C24 C23 C22 0.7(14)
O71 S2 C71 F73 66.0(8)
O73 S2 C71 F73 -52.8(8)
O72 S2 C71 F73 -171.5(7)
O71 S2 C71 F71 -171.1(7)
O73 S2 C71 F71 70.1(8)
O72 S2 C71 F71 -48.6(8)
O71 S2 C71 F72 -55.1(8)
O73 S2 C71 F72 -173.9(7)
O72 S2 C71 F72 67.3(8)
